data_4127995
loop_
_publ_author_name
'Wang, Zhaofeng'
'Jiang, Liyin'
'Sarr\'o, Pau'
'Suero, Marcos G.'

_publ_section_title
;
 Catalytic Cleavage of C(<i>sp</i><sup>2</sup>)-C(<i>sp</i><sup>2</sup>)
 Bonds with Rh-Carbynoids.
;
_journal_issue 39
_journal_name_full 'Journal of the American Chemical Society'
_journal_page_first 15509
_journal_page_last 15514
_journal_paper_doi 10.1021/jacs.9b08632
_journal_volume 141
_journal_year 2019
_chemical_absolute_configuration ad
_chemical_formula_sum 'C17 H20 N4 O2 S'
_chemical_formula_weight 344.43
_space_group_IT_number 19
_space_group_name_Hall 'P 2ac 2ab'
_space_group_name_H-M_alt 'P 21 21 21'
_symmetry_cell_setting orthorhombic
_symmetry_space_group_name_Hall 'P 2ac 2ab'
_symmetry_space_group_name_H-M 'P 21 21 21'
_atom_sites_solution_hydrogens geom
_audit_creation_method SHELXL-2018/3
_cell_angle_alpha 90
_cell_angle_beta 90
_cell_angle_gamma 90
_cell_formula_units_Z 4
_cell_length_a 6.8171(5)
_cell_length_b 13.2954(9)
_cell_length_c 18.3390(15)
_cell_measurement_reflns_used 3564
_cell_measurement_temperature 100(2)
_cell_measurement_theta_max 31.42
_cell_measurement_theta_min 2.70
_cell_volume 1662.2(2)
_computing_cell_refinement 'Bruker APEX2 v2014.9-0'
_computing_data_collection 'Bruker APEX2 v2014.9-0'
_computing_data_reduction 'Bruker SAINT V7.60A'
_computing_molecular_graphics 'Bruker SHELXTL'
_computing_publication_material 'Bruker SHELXTL'
_computing_structure_refinement 'SHELXL-2014 (Sheldrick, 2014)'
_computing_structure_solution Sir2011
_diffrn_ambient_temperature 100(2)
_diffrn_detector_area_resol_mean 512
_diffrn_detector_type '4K CCD area detector APEX II'
_diffrn_measured_fraction_theta_full 1.000
_diffrn_measured_fraction_theta_max 0.984
_diffrn_measurement_device_type 'APEX DUO Kappa 4-axis goniometer'
_diffrn_measurement_method
;
 Fullsphere data collection, phi and omega scans
;
_diffrn_measurement_specimen_support 'magnetic support with MicroMount'
_diffrn_radiation_monochromator 'Quazar MX Multilayer Optics'
_diffrn_radiation_type MoK\a
_diffrn_radiation_wavelength 0.71073
_diffrn_reflns_av_R_equivalents 0.0434
_diffrn_reflns_av_unetI/netI 0.0503
_diffrn_reflns_Laue_measured_fraction_full 1.000
_diffrn_reflns_Laue_measured_fraction_max 0.984
_diffrn_reflns_limit_h_max 10
_diffrn_reflns_limit_h_min -10
_diffrn_reflns_limit_k_max 17
_diffrn_reflns_limit_k_min -20
_diffrn_reflns_limit_l_max 28
_diffrn_reflns_limit_l_min -26
_diffrn_reflns_number 20629
_diffrn_reflns_point_group_measured_fraction_full 1.000
_diffrn_reflns_point_group_measured_fraction_max 0.975
_diffrn_reflns_theta_full 25.242
_diffrn_reflns_theta_max 33.844
_diffrn_reflns_theta_min 1.892
_diffrn_source 'Microfocus source E025 IuS'
_diffrn_source_current 0.6
_diffrn_source_power 50
_diffrn_source_size '0.2 mm x 0.2 mm fine focus'
_diffrn_source_type 'Bruker APEX DUO'
_exptl_absorpt_coefficient_mu 0.213
_exptl_absorpt_correction_T_max 0.7467
_exptl_absorpt_correction_T_min 0.6819
_exptl_absorpt_correction_type multi-scan
_exptl_absorpt_process_details 'SADABS 2014/4'
_exptl_crystal_colour white
_exptl_crystal_density_diffrn 1.376
_exptl_crystal_description block
_exptl_crystal_F_000 728
_exptl_crystal_size_max 0.30
_exptl_crystal_size_mid 0.10
_exptl_crystal_size_min 0.10
_refine_diff_density_max 0.399
_refine_diff_density_min -0.256
_refine_diff_density_rms 0.060
_refine_ls_abs_structure_details
;
 Flack x determined using 2091 quotients [(I+)-(I-)]/[(I+)+(I-)]
 (Parsons, Flack and Wagner, Acta Cryst. B69 (2013) 249-259).
;
_refine_ls_abs_structure_Flack -0.01(3)
_refine_ls_extinction_method none
_refine_ls_goodness_of_fit_ref 1.014
_refine_ls_hydrogen_treatment constr
_refine_ls_matrix_type full
_refine_ls_number_parameters 218
_refine_ls_number_reflns 6539
_refine_ls_number_restraints 0
_refine_ls_restrained_S_all 1.014
_refine_ls_R_factor_all 0.0550
_refine_ls_R_factor_gt 0.0428
_refine_ls_shift/su_max 0.001
_refine_ls_shift/su_mean 0.000
_refine_ls_structure_factor_coef Fsqd
_refine_ls_weighting_details 'w=1/[\s^2^(Fo^2^)+(0.0446P)^2^+0.3751P] where P=(Fo^2^+2Fc^2^)/3'
_refine_ls_weighting_scheme calc
_refine_ls_wR_factor_gt 0.0945
_refine_ls_wR_factor_ref 0.1007
_reflns_Friedel_coverage 0.757
_reflns_Friedel_fraction_full 1.000
_reflns_Friedel_fraction_max 0.962
_reflns_number_gt 5571
_reflns_number_total 6539
_reflns_threshold_expression 'I > 2\s(I)'
_cod_data_source_file ja9b08632_si_002.cif
_cod_data_source_block mo_ZW0803_0m
_cod_depositor_comments
;
The following automatic conversions were performed:

'_symmetry_cell_setting' value 'Orthorhombic' changed to
'orthorhombic' according to
/home/data/users/saulius/crontab/automatic-downloads/current/ACS/lib/dictionaries/cif_core.dic
dictionary named 'cif_core.dic' version 2.4.2 from 2011-04-26.

Automatic conversion script
Id: cif_fix_values 4973 2017-02-22 13:04:09Z antanas 
;
_cod_original_sg_symbol_H-M P2(1)2(1)2(1)
_cod_database_code 4127995
_shelx_shelxl_version_number 2018/3
_shelx_space_group_comment
;
The symmetry employed for this shelxl refinement is uniquely defined
by the following loop, which should always be used as a source of
symmetry information in preference to the above space-group names.
They are only intended as comments.
;
_shelx_estimated_absorpt_t_min 0.939
_shelx_estimated_absorpt_t_max 0.979

loop_
_space_group_symop_operation_xyz
'x, y, z'
'-x+1/2, -y, z+1/2'
'-x, y+1/2, -z+1/2'
'x+1/2, -y+1/2, -z'

loop_
_atom_site_label
_atom_site_type_symbol
_atom_site_fract_x
_atom_site_fract_y
_atom_site_fract_z
_atom_site_U_iso_or_equiv
_atom_site_adp_type
_atom_site_occupancy
_atom_site_site_symmetry_order
_atom_site_calc_flag
_atom_site_refinement_flags_posn
_atom_site_refinement_flags_adp
C1 C 0.5918(3) 0.02166(15) 0.93070(10) 0.0142(3) Uani 1 1 d . .
O1 O 0.5241(2) 0.12169(13) 0.71704(9) 0.0251(3) Uani 1 1 d . .
N1 N 0.4353(2) -0.03287(14) 0.91460(9) 0.0184(3) Uani 1 1 d . .
S1 S 0.79496(7) 0.04485(4) 0.87607(2) 0.01606(10) Uani 1 1 d . .
N2 N 0.3137(3) -0.02486(14) 0.97398(10) 0.0210(3) Uani 1 1 d . .
C2 C 0.6917(3) 0.12651(15) 1.03960(10) 0.0142(3) Uani 1 1 d . .
O2 O 0.7394(2) 0.11811(11) 0.62427(8) 0.0199(3) Uani 1 1 d . .
C3 C 0.8866(3) 0.10047(16) 1.05193(11) 0.0164(4) Uani 1 1 d . .
H3 H 0.940116 0.041035 1.031176 0.020 Uiso 1 1 calc R U
N3 N 0.3903(2) 0.03118(14) 1.02402(9) 0.0189(3) Uani 1 1 d . .
C4 C 1.0012(3) 0.16265(17) 1.09496(11) 0.0194(4) Uani 1 1 d . .
H4 H 1.134341 0.145623 1.103927 0.023 Uiso 1 1 calc R U
N4 N 0.5686(2) 0.06172(13) 0.99789(8) 0.0149(3) Uani 1 1 d . .
C5 C 0.9233(3) 0.24952(16) 1.12507(12) 0.0216(4) Uani 1 1 d . .
H5 H 1.002495 0.291345 1.155013 0.026 Uiso 1 1 calc R U
C6 C 0.7294(3) 0.27538(16) 1.11143(11) 0.0218(4) Uani 1 1 d . .
H6 H 0.676664 0.335278 1.131769 0.026 Uiso 1 1 calc R U
C7 C 0.6122(3) 0.21423(15) 1.06827(11) 0.0177(4) Uani 1 1 d . .
H7 H 0.479863 0.232053 1.058495 0.021 Uiso 1 1 calc R U
C8 C 0.7248(3) -0.02899(15) 0.79491(9) 0.0161(3) Uani 1 1 d . .
H8 H 0.579278 -0.022710 0.789868 0.019 Uiso 1 1 calc R U
C9 C 0.7691(3) -0.14126(16) 0.80434(12) 0.0208(4) Uani 1 1 d . .
H9A H 0.686891 -0.166746 0.844828 0.025 Uiso 1 1 calc R U
H9B H 0.726217 -0.176314 0.759465 0.025 Uiso 1 1 calc R U
C10 C 0.9808(4) -0.17188(18) 0.81963(12) 0.0250(5) Uani 1 1 d . .
H10A H 1.027239 -0.134478 0.862997 0.030 Uiso 1 1 calc R U
H10B H 0.982999 -0.244355 0.831978 0.030 Uiso 1 1 calc R U
C11 C 1.1248(3) -0.15367(18) 0.75735(12) 0.0243(4) Uani 1 1 d . .
H11A H 1.072293 -0.185160 0.712497 0.029 Uiso 1 1 calc R U
H11B H 1.250504 -0.187266 0.769123 0.029 Uiso 1 1 calc R U
C12 C 1.1647(3) -0.04258(18) 0.74219(12) 0.0223(4) Uani 1 1 d . .
H12A H 1.198279 -0.009538 0.788926 0.027 Uiso 1 1 calc R U
H12B H 1.281343 -0.037806 0.710223 0.027 Uiso 1 1 calc R U
C13 C 1.0011(3) 0.01539(16) 0.70739(10) 0.0180(4) Uani 1 1 d . .
H13 H 1.033911 0.051510 0.664391 0.022 Uiso 1 1 calc R U
C14 C 0.8137(3) 0.02256(15) 0.72957(10) 0.0158(3) Uani 1 1 d . .
C15 C 0.6773(3) 0.09197(16) 0.69106(11) 0.0176(4) Uani 1 1 d . .
C16 C 0.6176(4) 0.18981(18) 0.58516(12) 0.0259(5) Uani 1 1 d . .
H16A H 0.623800 0.256609 0.608900 0.031 Uiso 1 1 calc R U
H16B H 0.479382 0.167044 0.584695 0.031 Uiso 1 1 calc R U
C17 C 0.6955(5) 0.1958(2) 0.50939(13) 0.0390(6) Uani 1 1 d . .
H17A H 0.838630 0.202142 0.510876 0.059 Uiso 1 1 calc R U
H17B H 0.639272 0.254499 0.484754 0.059 Uiso 1 1 calc R U
H17C H 0.659697 0.134622 0.482687 0.059 Uiso 1 1 calc R U

loop_
_atom_site_aniso_label
_atom_site_aniso_U_11
_atom_site_aniso_U_22
_atom_site_aniso_U_33
_atom_site_aniso_U_23
_atom_site_aniso_U_13
_atom_site_aniso_U_12
C1 0.0153(8) 0.0152(8) 0.0121(7) -0.0006(7) 0.0001(6) 0.0015(6)
O1 0.0230(7) 0.0296(9) 0.0227(7) 0.0032(7) 0.0044(6) 0.0069(7)
N1 0.0161(7) 0.0225(9) 0.0166(7) -0.0013(7) -0.0002(6) -0.0021(7)
S1 0.01481(18) 0.0203(2) 0.01312(18) -0.00447(18) 0.00154(16) -0.00234(18)
N2 0.0174(7) 0.0263(9) 0.0193(7) -0.0007(7) 0.0011(6) -0.0022(7)
C2 0.0167(8) 0.0156(8) 0.0104(7) 0.0008(6) 0.0013(6) -0.0008(7)
O2 0.0240(7) 0.0221(7) 0.0138(6) 0.0013(6) 0.0010(6) 0.0036(5)
C3 0.0177(8) 0.0181(9) 0.0134(8) -0.0004(7) 0.0014(7) 0.0014(7)
N3 0.0153(7) 0.0244(9) 0.0170(7) 0.0005(7) 0.0021(6) -0.0018(7)
C4 0.0176(9) 0.0259(10) 0.0147(8) 0.0020(8) -0.0003(7) -0.0027(8)
N4 0.0145(7) 0.0169(8) 0.0132(7) -0.0014(6) 0.0011(5) 0.0012(6)
C5 0.0278(10) 0.0225(10) 0.0143(8) -0.0011(8) -0.0002(8) -0.0087(8)
C6 0.0295(11) 0.0161(9) 0.0198(9) -0.0034(7) 0.0021(8) -0.0008(8)
C7 0.0204(9) 0.0168(9) 0.0160(8) -0.0007(7) 0.0014(7) 0.0028(7)
C8 0.0160(8) 0.0211(9) 0.0112(7) -0.0030(7) -0.0011(6) -0.0008(7)
C9 0.0266(10) 0.0170(9) 0.0190(9) -0.0025(7) 0.0021(8) -0.0027(8)
C10 0.0313(12) 0.0217(11) 0.0222(10) 0.0012(8) 0.0030(9) 0.0068(9)
C11 0.0253(10) 0.0264(11) 0.0212(10) -0.0035(9) 0.0003(8) 0.0064(9)
C12 0.0169(8) 0.0303(11) 0.0196(9) -0.0028(9) -0.0016(7) 0.0021(8)
C13 0.0195(9) 0.0207(9) 0.0137(8) -0.0022(7) -0.0005(7) -0.0008(7)
C14 0.0174(8) 0.0183(9) 0.0116(7) -0.0020(7) -0.0007(6) -0.0002(7)
C15 0.0198(9) 0.0178(9) 0.0153(8) -0.0030(7) -0.0003(7) -0.0011(7)
C16 0.0326(12) 0.0258(11) 0.0191(10) 0.0037(9) 0.0006(9) 0.0095(9)
C17 0.0462(15) 0.0486(16) 0.0222(10) 0.0138(11) 0.0095(11) 0.0150(14)

loop_
_atom_type_symbol
_atom_type_description
_atom_type_scat_dispersion_real
_atom_type_scat_dispersion_imag
_atom_type_scat_source
C C 0.0033 0.0016 'International Tables Vol C Tables 4.2.6.8 and 6.1.1.4'
H H 0.0000 0.0000 'International Tables Vol C Tables 4.2.6.8 and 6.1.1.4'
N N 0.0061 0.0033 'International Tables Vol C Tables 4.2.6.8 and 6.1.1.4'
O O 0.0106 0.0060 'International Tables Vol C Tables 4.2.6.8 and 6.1.1.4'
S S 0.1246 0.1234 'International Tables Vol C Tables 4.2.6.8 and 6.1.1.4'

loop_
_geom_angle_atom_site_label_1
_geom_angle_atom_site_label_2
_geom_angle_atom_site_label_3
_geom_angle
N1 C1 N4 108.97(17)
N1 C1 S1 127.69(15)
N4 C1 S1 123.30(15)
C1 N1 N2 105.50(16)
C1 S1 C8 99.45(9)
N3 N2 N1 111.37(16)
C7 C2 C3 121.31(19)
C7 C2 N4 118.74(18)
C3 C2 N4 119.94(18)
C15 O2 C16 116.13(16)
C4 C3 C2 118.87(19)
N2 N3 N4 106.33(16)
C3 C4 C5 120.6(2)
C1 N4 N3 107.83(16)
C1 N4 C2 131.19(17)
N3 N4 C2 120.97(15)
C4 C5 C6 120.0(2)
C7 C6 C5 120.4(2)
C6 C7 C2 118.90(19)
C14 C8 C9 116.96(16)
C14 C8 S1 107.16(13)
C9 C8 S1 112.08(13)
C10 C9 C8 117.84(18)
C11 C10 C9 115.41(19)
C10 C11 C12 113.84(19)
C13 C12 C11 116.28(18)
C14 C13 C12 127.96(19)
C13 C14 C15 119.62(18)
C13 C14 C8 126.16(18)
C15 C14 C8 114.09(17)
O1 C15 O2 123.05(19)
O1 C15 C14 123.57(19)
O2 C15 C14 113.38(17)
O2 C16 C17 106.98(19)

loop_
_geom_bond_atom_site_label_1
_geom_bond_atom_site_label_2
_geom_bond_distance
C1 N1 1.323(2)
C1 N4 1.352(2)
C1 S1 1.7371(19)
O1 C15 1.214(3)
N1 N2 1.372(2)
S1 C8 1.8460(18)
N2 N3 1.292(2)
C2 C7 1.389(3)
C2 C3 1.391(3)
C2 N4 1.425(3)
O2 C15 1.342(2)
O2 C16 1.453(3)
C3 C4 1.384(3)
N3 N4 1.368(2)
C4 C5 1.386(3)
C5 C6 1.388(3)
C6 C7 1.388(3)
C8 C14 1.507(3)
C8 C9 1.533(3)
C9 C10 1.525(3)
C10 C11 1.525(3)
C11 C12 1.527(3)
C12 C13 1.498(3)
C13 C14 1.345(3)
C14 C15 1.488(3)
C16 C17 1.490(3)

loop_
_geom_torsion_atom_site_label_1
_geom_torsion_atom_site_label_2
_geom_torsion_atom_site_label_3
_geom_torsion_atom_site_label_4
_geom_torsion
N4 C1 N1 N2 0.3(2)
S1 C1 N1 N2 -177.63(15)
N1 C1 S1 C8 -1.0(2)
N4 C1 S1 C8 -178.60(16)
C1 N1 N2 N3 -0.1(2)
C7 C2 C3 C4 1.4(3)
N4 C2 C3 C4 -177.52(18)
N1 N2 N3 N4 -0.1(2)
C2 C3 C4 C5 -0.2(3)
N1 C1 N4 N3 -0.4(2)
S1 C1 N4 N3 177.65(14)
N1 C1 N4 C2 -178.98(19)
S1 C1 N4 C2 -0.9(3)
N2 N3 N4 C1 0.3(2)
N2 N3 N4 C2 179.08(17)
C7 C2 N4 C1 127.8(2)
C3 C2 N4 C1 -53.2(3)
C7 C2 N4 N3 -50.6(3)
C3 C2 N4 N3 128.31(19)
C3 C4 C5 C6 -0.8(3)
C4 C5 C6 C7 0.6(3)
C5 C6 C7 C2 0.6(3)
C3 C2 C7 C6 -1.6(3)
N4 C2 C7 C6 177.35(17)
C1 S1 C8 C14 149.38(14)
C1 S1 C8 C9 -81.02(16)
C14 C8 C9 C10 65.7(2)
S1 C8 C9 C10 -58.6(2)
C8 C9 C10 C11 -67.0(3)
C9 C10 C11 C12 69.0(3)
C10 C11 C12 C13 -71.7(3)
C11 C12 C13 C14 52.8(3)
C12 C13 C14 C15 174.3(2)
C12 C13 C14 C8 -1.3(3)
C9 C8 C14 C13 -47.1(3)
S1 C8 C14 C13 79.6(2)
C9 C8 C14 C15 137.04(18)
S1 C8 C14 C15 -96.20(16)
C16 O2 C15 O1 3.5(3)
C16 O2 C15 C14 -177.02(17)
C13 C14 C15 O1 -161.3(2)
C8 C14 C15 O1 14.8(3)
C13 C14 C15 O2 19.2(3)
C8 C14 C15 O2 -164.68(16)
C15 O2 C16 C17 -171.5(2)
